data_7042409
loop_
_publ_author_name
'Han, Yongqiang'
'Yan, Pengfei'
'Sun, Jingwen'
'An, Guanghui'
'Yao, Xu'
'Li, Yuxin'
'Li, Guangming'

_publ_section_title
;
 Luminescence and white-light emitting luminescent sensor of
 tetrafluoroterephthalate-lanthanide metal-organic frameworks.
;
_journal_issue 14
_journal_name_full 'Dalton transactions (Cambridge, England : 2003)'
_journal_page_first 4642
_journal_page_last 4653
_journal_paper_doi 10.1039/c7dt00215g
_journal_volume 46
_journal_year 2017
_chemical_formula_moiety 'C12 H4 F6 Lu O8'
_chemical_formula_sum 'C12 H4 F6 Lu O8'
_chemical_formula_weight 565.12
_space_group_crystal_system monoclinic
_space_group_IT_number 12
_space_group_name_Hall '-C 2y'
_space_group_name_H-M_alt 'C 1 2/m 1'
_symmetry_space_group_name_Hall '-C 2y'
_symmetry_space_group_name_H-M 'C 1 2/m 1'
_atom_sites_solution_hydrogens difmap
_audit_creation_date 2017-03-07
_audit_creation_method
;
Olex2 1.2
(compiled 2017.03.02 svn.r3394 for OlexSys, GUI svn.r5324)
;
_audit_update_record
;
2017-03-08 deposited with the CCDC.
2017-03-09 downloaded from the CCDC.
;
_cell_angle_alpha 90
_cell_angle_beta 120.340(5)
_cell_angle_gamma 90
_cell_formula_units_Z 4
_cell_length_a 13.848(5)
_cell_length_b 10.927(5)
_cell_length_c 11.517(5)
_cell_measurement_reflns_used 1595
_cell_measurement_temperature 293(2)
_cell_measurement_theta_max 29.0121
_cell_measurement_theta_min 3.2546
_cell_volume 1504.0(11)
_computing_data_collection
'CrysAlisPro, Agilent Technologies,Version 1.171.35.21 (release 20-01-2012 CrysAlis171 .NET)(compiled Jan 23 2012,18:06:46)'
_computing_molecular_graphics 'Olex2 (Dolomanov et al., 2009)'
_computing_publication_material '(K. Brandenburg, Diamond 3.1, 2009)'
_computing_structure_refinement 'ShelXL (Sheldrick, 2015)'
_computing_structure_solution 'SHELXS-2016/6 (Sheldrick, 2015)'
_diffrn_ambient_temperature 293(2)
_diffrn_measured_fraction_theta_full 0.997
_diffrn_measured_fraction_theta_max 0.997
_diffrn_measurement_device_type 'multiwire proportional'
_diffrn_measurement_method 'phi and omega scans'
_diffrn_radiation_type MoK\a
_diffrn_radiation_wavelength 0.71069
_diffrn_reflns_av_R_equivalents 0.0234
_diffrn_reflns_av_unetI/netI 0.0395
_diffrn_reflns_Laue_measured_fraction_full 0.997
_diffrn_reflns_Laue_measured_fraction_max 0.997
_diffrn_reflns_limit_h_max 16
_diffrn_reflns_limit_h_min -15
_diffrn_reflns_limit_k_max 12
_diffrn_reflns_limit_k_min -12
_diffrn_reflns_limit_l_max 13
_diffrn_reflns_limit_l_min -12
_diffrn_reflns_number 2794
_diffrn_reflns_point_group_measured_fraction_full 0.997
_diffrn_reflns_point_group_measured_fraction_max 0.997
_diffrn_reflns_theta_full 24.994
_diffrn_reflns_theta_max 24.994
_diffrn_reflns_theta_min 3.409
_exptl_absorpt_coefficient_mu 6.678
_exptl_absorpt_correction_T_max 0.301
_exptl_absorpt_correction_T_min 0.205
_exptl_absorpt_correction_type multi-scan
_exptl_absorpt_process_details
;
CrysAlisPro, Agilent Technologies,
Version 1.171.35.21 (release 20-01-2012 CrysAlis171 .NET)
(compiled Jan 23 2012,18:06:46)
Empirical absorption correction using spherical harmonics,
 implemented in SCALE3 ABSPACK scaling algorithm.
;
_exptl_crystal_colour colorless
_exptl_crystal_density_diffrn 2.496
_exptl_crystal_description block
_exptl_crystal_F_000 1060
_exptl_crystal_size_max 0.25
_exptl_crystal_size_mid 0.22
_exptl_crystal_size_min 0.18
_refine_diff_density_max 0.619
_refine_diff_density_min -0.746
_refine_diff_density_rms 0.108
_refine_ls_extinction_method none
_refine_ls_goodness_of_fit_ref 1.028
_refine_ls_hydrogen_treatment constr
_refine_ls_matrix_type full
_refine_ls_number_parameters 170
_refine_ls_number_reflns 1404
_refine_ls_number_restraints 87
_refine_ls_restrained_S_all 0.997
_refine_ls_R_factor_all 0.0216
_refine_ls_R_factor_gt 0.0202
_refine_ls_shift/su_max 0.001
_refine_ls_shift/su_mean 0.000
_refine_ls_structure_factor_coef Fsqd
_refine_ls_weighting_details 'w=1/[\s^2^(Fo^2^)+(0.0120P)^2^] where P=(Fo^2^+2Fc^2^)/3'
_refine_ls_weighting_scheme calc
_refine_ls_wR_factor_gt 0.0373
_refine_ls_wR_factor_ref 0.0383
_reflns_Friedel_coverage 0.000
_reflns_number_gt 1337
_reflns_number_total 1404
_reflns_threshold_expression 'I > 2\s(I)'
_cod_data_source_file c7dt00215g2.cif
_cod_data_source_block 14-lu_sq
_cod_depositor_comments 'Adding full bibliography for 7042409--7042422.cif.'
_cod_database_code 7042409
_shelx_shelxl_version_number 2016/6
_shelx_space_group_comment
;
The symmetry employed for this shelxl refinement is uniquely defined
by the following loop, which should always be used as a source of
symmetry information in preference to the above space-group names.
They are only intended as comments.
;
_shelx_estimated_absorpt_t_max 0.379
_shelx_estimated_absorpt_t_min 0.286
_olex2_refinement_description
;
1. Fixed Uiso
 At 1.2 times of:
  All O(H,H) groups
2. Rigid bond restraints
 C1, O4, O5
 with sigma for 1-2 distances of 0.01 and sigma for 1-3 distances of 0.01
3. Uiso/Uaniso restraints and constraints
C1 \\sim O4 \\sim O5: within 3.8A with sigma of 0.04 and sigma for terminal
atoms of 0.08
4. Rigid body (RIGU) restrains
 C2, F2B, F3A, C3A, C4A, C3B, C4B, F2A, F3B, C0AA, C3A, C2, C3B, C2, F2B, C3A,
 C4A, C3A, C4B, C3B, F2A, C3B, F3A, C4A, C4A, C0AA, F3B, C4B, C4B, C0AA
 with sigma for 1-2 distances of 0.004 and sigma for 1-3 distances of 0.004
5. Others
 Fixed Sof: F2B(0.5) F3A(0.5) C3A(0.5) C4A(0.5) C3B(0.5) C4B(0.5) F2A(0.5)
 F3B(0.5)
6.a Riding coordinates:
 O2(H2A,H2B)
;
_olex2_submission_special_instructions 'No special instructions were received'

loop_
_space_group_symop_operation_xyz
'x, y, z'
'-x, y, -z'
'x+1/2, y+1/2, z'
'-x+1/2, y+1/2, -z'
'-x, -y, -z'
'x, -y, z'
'-x+1/2, -y+1/2, -z'
'x+1/2, -y+1/2, z'

loop_
_atom_site_label
_atom_site_type_symbol
_atom_site_fract_x
_atom_site_fract_y
_atom_site_fract_z
_atom_site_U_iso_or_equiv
_atom_site_adp_type
_atom_site_occupancy
_atom_site_site_symmetry_order
_atom_site_calc_flag
_atom_site_refinement_flags_posn
_atom_site_refinement_flags_adp
_atom_site_refinement_flags_occupancy
_atom_site_disorder_assembly
_atom_site_disorder_group
C1 C 0.3882(5) 0.000000 0.2473(5) 0.0255(13) Uani 1 2 d S TU P . .
C2 C 0.3686(4) 0.000000 0.1051(5) 0.0230(12) Uani 1 2 d S TU P . .
C5 C 0.3182(5) 0.000000 -0.2988(5) 0.0315(15) Uani 1 2 d S T P . .
C7 C 0.500000 0.2339(5) 0.500000 0.0289(14) Uani 1 2 d S T P . .
C8 C 0.500000 0.3710(5) 0.500000 0.0269(14) Uani 1 2 d S T P . .
C9 C 0.4636(3) 0.4378(4) 0.3825(4) 0.0278(10) Uani 1 1 d . . . . .
O1 O 0.3130(2) -0.1000(3) -0.3548(3) 0.0396(8) Uani 1 1 d . . . . .
O2 O 0.1845(2) -0.1292(2) 0.3632(2) 0.0329(7) Uani 1 1 d . . . . .
H2A H 0.194818 -0.199561 0.339716 0.040 Uiso 1 1 d R . . . .
H2B H 0.115558 -0.123081 0.338206 0.040 Uiso 1 1 d R . . . .
O3 O 0.4104(2) 0.1850(3) 0.4764(3) 0.0349(7) Uani 1 1 d . . . . .
O4 O 0.3036(3) 0.000000 0.2600(3) 0.0360(11) Uani 1 2 d S TU P . .
O5 O 0.4863(3) 0.000000 0.3407(3) 0.0369(11) Uani 1 2 d S TU P . .
Lu1 Lu 0.33880(2) 0.000000 0.47934(2) 0.01672(9) Uani 1 2 d S T P . .
F1 F 0.4302(2) 0.3780(2) 0.2666(2) 0.0448(7) Uani 1 1 d . . . . .
F2B F 0.4303(5) 0.2020(5) 0.1241(4) 0.0498(15) Uani 0.5 1 d . U . A 2
F3A F 0.3969(5) 0.2008(5) -0.1210(5) 0.0502(15) Uani 0.5 1 d . U . A 2
C3A C 0.3908(8) 0.0997(10) 0.0504(10) 0.026(2) Uani 0.5 1 d . U . A 2
C4A C 0.3731(8) 0.0983(11) -0.0785(10) 0.027(2) Uani 0.5 1 d . U . A 2
C3B C 0.3318(7) -0.1050(10) 0.0259(10) 0.025(2) Uani 0.5 1 d . U . A -1
C4B C 0.3164(7) -0.1080(11) -0.1006(10) 0.024(2) Uani 0.5 1 d . U . A -1
F2A F 0.3085(5) -0.2052(5) 0.0744(5) 0.0501(15) Uani 0.5 1 d . U . A -1
F3B F 0.2831(5) -0.2147(5) -0.1673(4) 0.0430(13) Uani 0.5 1 d . U . A -1
C0AA C 0.3354(4) 0.000000 -0.1587(5) 0.0231(12) Uani 1 2 d S TU P . .

loop_
_atom_site_aniso_label
_atom_site_aniso_U_11
_atom_site_aniso_U_22
_atom_site_aniso_U_33
_atom_site_aniso_U_23
_atom_site_aniso_U_13
_atom_site_aniso_U_12
C1 0.030(3) 0.026(3) 0.017(3) 0.000 0.009(2) 0.000
C2 0.022(3) 0.035(3) 0.014(2) 0.000 0.010(2) 0.000
C5 0.019(3) 0.050(4) 0.026(3) 0.000 0.012(3) 0.000
C7 0.034(4) 0.018(3) 0.033(3) 0.000 0.015(3) 0.000
C8 0.022(3) 0.021(3) 0.044(3) 0.000 0.020(3) 0.000
C9 0.028(2) 0.023(2) 0.033(2) -0.006(2) 0.0163(18) -0.003(2)
O1 0.058(2) 0.0411(18) 0.0286(15) -0.0121(15) 0.0288(15) -0.0178(18)
O2 0.0220(16) 0.0308(16) 0.0447(16) -0.0123(14) 0.0159(13) -0.0078(14)
O3 0.0275(17) 0.0236(16) 0.0527(18) 0.0072(15) 0.0195(15) -0.0042(15)
O4 0.034(2) 0.054(3) 0.0228(19) 0.000 0.0172(18) 0.000
O5 0.028(2) 0.044(3) 0.0206(18) 0.000 -0.0010(17) 0.000
Lu1 0.01971(14) 0.01582(13) 0.01589(12) 0.000 0.00992(10) 0.000
F1 0.0584(18) 0.0351(15) 0.0395(13) -0.0125(13) 0.0238(13) -0.0039(15)
F2B 0.080(4) 0.034(3) 0.030(2) -0.011(2) 0.024(3) -0.016(3)
F3A 0.081(4) 0.036(3) 0.035(3) 0.002(3) 0.030(3) -0.018(3)
C3A 0.031(6) 0.025(4) 0.023(4) -0.005(3) 0.013(5) 0.000(5)
C4A 0.031(6) 0.029(5) 0.024(4) 0.007(4) 0.016(5) 0.000(5)
C3B 0.027(6) 0.027(4) 0.027(4) 0.002(4) 0.018(5) 0.003(5)
C4B 0.024(5) 0.025(4) 0.029(4) -0.006(4) 0.017(5) -0.002(5)
F2A 0.083(5) 0.040(3) 0.036(3) -0.002(3) 0.036(3) -0.023(3)
F3B 0.071(4) 0.031(3) 0.033(3) -0.011(2) 0.030(3) -0.018(3)
C0AA 0.022(3) 0.030(3) 0.017(2) 0.000 0.010(2) 0.000

loop_
_atom_type_symbol
_atom_type_description
_atom_type_scat_dispersion_real
_atom_type_scat_dispersion_imag
_atom_type_scat_source
C C 0.0033 0.0016 'International Tables Vol C Tables 4.2.6.8 and 6.1.1.4'
H H 0.0000 0.0000 'International Tables Vol C Tables 4.2.6.8 and 6.1.1.4'
F F 0.0171 0.0103 'International Tables Vol C Tables 4.2.6.8 and 6.1.1.4'
Lu Lu -0.4720 5.8584 'International Tables Vol C Tables 4.2.6.8 and 6.1.1.4'
O O 0.0106 0.0060 'International Tables Vol C Tables 4.2.6.8 and 6.1.1.4'

loop_
_geom_angle_atom_site_label_1
_geom_angle_atom_site_label_2
_geom_angle_atom_site_label_3
_geom_angle
_geom_angle_site_symmetry_1
_geom_angle_site_symmetry_3
O4 C1 C2 117.2(5) . .
O5 C1 C2 117.3(5) . .
O5 C1 O4 125.5(5) . .
C3A C2 C1 122.4(5) 6 .
C3A C2 C1 122.4(5) . .
C3B C2 C1 120.9(5) . .
O1 C5 O1 121.6(5) . 6
O1 C5 Lu1 61.4(3) 6 1_554
O1 C5 Lu1 61.4(3) . 1_554
O1 C5 C0AA 119.2(3) . .
O1 C5 C0AA 119.2(3) 6 .
C0AA C5 Lu1 166.9(4) . 1_554
O3 C7 C8 115.4(3) 2_656 .
O3 C7 C8 115.4(3) . .
O3 C7 O3 129.3(5) . 2_656
C9 C8 C7 121.7(3) 2_656 .
C9 C8 C7 121.7(3) . .
C9 C8 C9 116.6(5) . 2_656
C9 C9 C8 121.7(3) 6_565 .
F1 C9 C8 119.1(4) . .
F1 C9 C9 119.2(2) . 6_565
C5 O1 Lu1 91.1(3) . 1_554
C7 O3 Lu1 140.9(3) . .
C1 O4 Lu1 115.6(3) . .
C1 O5 Lu1 176.3(4) . 5_656
O1 Lu1 C5 27.51(7) 6_556 1_556
O1 Lu1 C5 27.51(7) 1_556 1_556
O1 Lu1 O1 54.68(14) 6_556 1_556
O2 Lu1 C5 92.22(11) 6 1_556
O2 Lu1 C5 92.22(11) . 1_556
O2 Lu1 O1 73.60(9) . 1_556
O2 Lu1 O1 105.83(10) 6 1_556
O2 Lu1 O1 105.83(10) . 6_556
O2 Lu1 O1 73.60(9) 6 6_556
O2 Lu1 O2 74.36(14) 6 .
O3 Lu1 C5 105.69(8) . 1_556
O3 Lu1 C5 105.69(8) 6 1_556
O3 Lu1 O1 81.17(10) . 6_556
O3 Lu1 O1 131.93(10) . 1_556
O3 Lu1 O1 81.17(10) 6 1_556
O3 Lu1 O1 131.93(10) 6 6_556
O3 Lu1 O2 74.47(10) . 6
O3 Lu1 O2 144.43(9) . .
O3 Lu1 O2 74.47(10) 6 .
O3 Lu1 O2 144.43(9) 6 6
O3 Lu1 O3 126.89(14) 6 .
O3 Lu1 O4 80.54(8) . .
O3 Lu1 O4 80.54(8) 6 .
O4 Lu1 C5 164.34(15) . 1_556
O4 Lu1 O1 147.22(9) . 1_556
O4 Lu1 O1 147.22(9) . 6_556
O4 Lu1 O2 75.40(10) . .
O4 Lu1 O2 75.40(10) . 6
O5 Lu1 C5 73.11(16) 5_656 1_556
O5 Lu1 O1 77.84(11) 5_656 1_556
O5 Lu1 O1 77.84(11) 5_656 6_556
O5 Lu1 O2 140.60(7) 5_656 6
O5 Lu1 O2 140.60(7) 5_656 .
O5 Lu1 O3 74.81(8) 5_656 6
O5 Lu1 O3 74.81(8) 5_656 .
O5 Lu1 O4 122.55(14) 5_656 .
C2 C3A C4A 121.9(9) . .
F2B C3A C2 119.2(7) . .
F2B C3A C4A 119.0(9) . .
F3A C4A C3A 116.5(9) . .
F3A C4A C0AA 120.3(8) . .
C0AA C4A C3A 123.2(9) . .
C4B C3B C2 121.9(9) . .
F2A C3B C2 119.1(7) . .
F2A C3B C4B 119.0(9) . .
C3B C4B C0AA 120.6(9) . .
F3B C4B C3B 117.1(9) . .
F3B C4B C0AA 122.3(8) . .
C4A C0AA C5 122.3(5) . .
C4A C0AA C5 122.3(5) 6 .
C4A C0AA C4A 106.7(9) 6 .
C4B C0AA C5 121.9(5) . .

loop_
_geom_bond_atom_site_label_1
_geom_bond_atom_site_label_2
_geom_bond_distance
_geom_bond_site_symmetry_2
C1 C2 1.519(6) .
C1 O4 1.252(6) .
C1 O5 1.234(6) .
C2 C3A 1.368(11) 6
C2 C3A 1.368(11) .
C2 C3B 1.392(11) .
C5 O1 1.252(3) 6
C5 O1 1.252(3) .
C5 Lu1 2.710(6) 1_554
C5 C0AA 1.508(7) .
C7 C8 1.499(7) .
C7 O3 1.248(3) 2_656
C7 O3 1.248(3) .
C8 C9 1.389(5) .
C8 C9 1.389(5) 2_656
C9 C9 1.360(8) 6_565
C9 F1 1.341(4) .
O1 Lu1 2.379(3) 1_554
O2 Lu1 2.337(3) .
O3 Lu1 2.259(3) .
O4 Lu1 2.319(4) .
O5 Lu1 2.257(4) 5_656
F2B C3A 1.341(11) .
F3A C4A 1.329(12) .
C3A C4A 1.378(13) .
C4A C0AA 1.339(11) .
C3B C4B 1.362(13) .
C3B F2A 1.340(12) .
C4B F3B 1.344(12) .
C4B C0AA 1.445(11) .
